data_2220543
loop_
_publ_author_name
'Liu, Bo-Nian'
'Tang, Shi-Gui'
'Li, Hao-Yuan'
'Guo, Cheng'

_publ_section_title
;
 4-Chloro-3-nitrobenzamide
;
_journal_coeditor_code HK2596
_journal_issue 1
_journal_name_full 'Acta Crystallographica Section E'
_journal_page_first o80
_journal_paper_doi 10.1107/S1600536808041342
_journal_volume 65
_journal_year 2009
_chemical_formula_iupac 'C7 H5 Cl N2 O3'
_chemical_formula_moiety 'C7 H5 Cl N2 O3'
_chemical_formula_sum 'C7 H5 Cl N2 O3'
_chemical_formula_weight 200.58
_chemical_name_systematic
;
4-Chloro-3-nitrobenzamide
;
_space_group_IT_number 14
_symmetry_cell_setting monoclinic
_symmetry_space_group_name_Hall '-P 2yn'
_symmetry_space_group_name_H-M 'P 1 21/n 1'
_atom_sites_solution_hydrogens geom
_atom_sites_solution_primary direct
_atom_sites_solution_secondary difmap
_audit_creation_method SHELXL-97
_cell_angle_alpha 90.00
_cell_angle_beta 101.18(3)
_cell_angle_gamma 90.00
_cell_formula_units_Z 4
_cell_length_a 8.8490(18)
_cell_length_b 7.5470(15)
_cell_length_c 12.374(3)
_cell_measurement_reflns_used 25
_cell_measurement_temperature 294(2)
_cell_measurement_theta_max 13
_cell_measurement_theta_min 10
_cell_volume 810.7(3)
_computing_cell_refinement 'CAD-4 Software (Enraf--Nonius, 1989)'
_computing_data_collection 'CAD-4 Software (Enraf--Nonius, 1989)'
_computing_data_reduction 'XCAD4 (Harms & Wocadlo, 1995)'
_computing_molecular_graphics 'Ortep3 for Windows (Farrugia, 1997) and PLATON (Spek, 2003)'
_computing_publication_material 'SHELXL97 (Sheldrick, 2008) and PLATON (Spek, 2003)'
_computing_structure_refinement 'SHELXL97 (Sheldrick, 2008)'
_computing_structure_solution 'SHELXS97 (Sheldrick, 2008)'
_diffrn_ambient_temperature 294(2)
_diffrn_measured_fraction_theta_full 0.998
_diffrn_measured_fraction_theta_max 0.998
_diffrn_measurement_device_type 'Enraf--Nonius CAD-4 diffractometer'
_diffrn_measurement_method '\w/2\q scans'
_diffrn_radiation_monochromator graphite
_diffrn_radiation_source 'fine-focus sealed tube'
_diffrn_radiation_type MoK\a
_diffrn_radiation_wavelength 0.71073
_diffrn_reflns_av_R_equivalents 0.0611
_diffrn_reflns_av_sigmaI/netI 0.0319
_diffrn_reflns_limit_h_max 10
_diffrn_reflns_limit_h_min -10
_diffrn_reflns_limit_k_max 9
_diffrn_reflns_limit_k_min 0
_diffrn_reflns_limit_l_max 14
_diffrn_reflns_limit_l_min 0
_diffrn_reflns_number 1555
_diffrn_reflns_theta_full 25.28
_diffrn_reflns_theta_max 25.28
_diffrn_reflns_theta_min 2.61
_diffrn_standards_decay_% 0
_diffrn_standards_interval_time 120
_diffrn_standards_number 3
_exptl_absorpt_coefficient_mu 0.443
_exptl_absorpt_correction_T_max 0.9570
_exptl_absorpt_correction_T_min 0.8785
_exptl_absorpt_correction_type psi-scan
_exptl_absorpt_process_details '(North <i>et al.</i>,  1968)'
_exptl_crystal_colour colorless
_exptl_crystal_density_diffrn 1.643
_exptl_crystal_density_method 'not measured'
_exptl_crystal_description block
_exptl_crystal_F_000 408
_exptl_crystal_size_max 0.30
_exptl_crystal_size_mid 0.20
_exptl_crystal_size_min 0.10
_refine_diff_density_max 0.408
_refine_diff_density_min -0.505
_refine_ls_extinction_method none
_refine_ls_goodness_of_fit_ref 1.007
_refine_ls_hydrogen_treatment constr
_refine_ls_matrix_type full
_refine_ls_number_parameters 112
_refine_ls_number_reflns 1459
_refine_ls_restrained_S_all 1.008
_refine_ls_R_factor_all 0.1054
_refine_ls_R_factor_gt 0.0775
_refine_ls_shift/su_max 0.000
_refine_ls_shift/su_mean 0.000
_refine_ls_structure_factor_coef Fsqd
_refine_ls_weighting_details 'calc w=1/[\s^2^(Fo^2^)+(0.0600P)^2^+4.5000P] where P=(Fo^2^+2Fc^2^)/3'
_refine_ls_weighting_scheme calc
_refine_ls_wR_factor_gt 0.1687
_refine_ls_wR_factor_ref 0.1982
_reflns_number_gt 1085
_reflns_number_total 1459
_reflns_threshold_expression I>2\s(I)
_cod_data_source_file hk2596.cif
_cod_data_source_block I
_cod_original_sg_symbol_H-M 'P 21/n'
_cod_database_code 2220543
_cod_database_fobs_code 2220543

loop_
_symmetry_equiv_pos_as_xyz
'x, y, z'
'-x+1/2, y+1/2, -z+1/2'
'-x, -y, -z'
'x-1/2, -y-1/2, z-1/2'

loop_
_atom_site_type_symbol
_atom_site_label
_atom_site_fract_x
_atom_site_fract_y
_atom_site_fract_z
_atom_site_U_iso_or_equiv
_atom_site_adp_type
_atom_site_calc_flag
_atom_site_refinement_flags
_atom_site_occupancy
_atom_site_disorder_assembly
_atom_site_disorder_group
Cl Cl 0.65545(17) 0.0416(2) 0.36001(13) 0.0618(5) Uani d . 1 . .
O O1 0.7053(5) 0.1130(7) 0.5888(4) 0.0749(14) Uani d . 1 . .
O O2 0.8610(5) 0.3068(6) 0.6677(3) 0.0554(11) Uani d . 1 . .
O O3 1.3178(4) 0.4669(5) 0.5500(2) 0.0390(9) Uani d . 1 . .
N N1 0.8103(5) 0.2076(5) 0.5896(3) 0.0385(10) Uani d . 1 . .
N N2 1.3809(5) 0.3507(7) 0.3985(4) 0.0502(12) Uani d . 1 . .
H H2B 1.4701 0.4002 0.4120 0.060 Uiso calc R 1 . .
H H2C 1.3546 0.2856 0.3409 0.060 Uiso calc R 1 . .
C C1 0.8373(6) 0.1359(7) 0.3967(4) 0.0378(11) Uani d U 1 . .
C C2 0.9221(6) 0.1454(7) 0.3143(4) 0.0401(12) Uani d U 1 . .
H H2A 0.8819 0.1004 0.2448 0.048 Uiso calc R 1 . .
C C3 1.0637(6) 0.2201(7) 0.3346(4) 0.0424(12) Uani d U 1 . .
H H3A 1.1188 0.2260 0.2779 0.051 Uiso calc R 1 . .
C C4 1.1312(5) 0.2902(6) 0.4397(3) 0.0295(10) Uani d U 1 . .
C C5 1.0412(5) 0.2840(6) 0.5196(3) 0.0316(10) Uani d U 1 . .
H H5A 1.0790 0.3319 0.5888 0.038 Uiso calc R 1 . .
C C6 0.8958(5) 0.2076(6) 0.4985(4) 0.0308(10) Uani d U 1 . .
C C7 1.2837(6) 0.3746(7) 0.4668(4) 0.0435(10) Uani d . 1 . .

loop_
_atom_site_aniso_label
_atom_site_aniso_U_11
_atom_site_aniso_U_22
_atom_site_aniso_U_33
_atom_site_aniso_U_12
_atom_site_aniso_U_13
_atom_site_aniso_U_23
Cl 0.0584(9) 0.0679(10) 0.0626(10) -0.0058(7) 0.0208(7) -0.0114(8)
O1 0.079(3) 0.088(3) 0.074(3) -0.027(3) 0.057(3) -0.007(3)
O2 0.072(3) 0.068(3) 0.035(2) -0.016(2) 0.0311(18) -0.007(2)
O3 0.0454(18) 0.052(2) 0.0267(16) -0.0091(16) 0.0254(14) -0.0091(15)
N1 0.054(2) 0.038(2) 0.036(2) 0.000(2) 0.0375(19) 0.0044(19)
N2 0.051(2) 0.070(3) 0.042(2) -0.007(2) 0.038(2) -0.018(2)
C1 0.049(3) 0.035(3) 0.035(2) 0.008(2) 0.020(2) 0.004(2)
C2 0.063(3) 0.042(3) 0.019(2) 0.001(2) 0.018(2) -0.004(2)
C3 0.068(3) 0.044(3) 0.024(2) 0.002(2) 0.031(2) 0.002(2)
C4 0.043(2) 0.030(2) 0.022(2) -0.0015(19) 0.0245(18) -0.0009(18)
C5 0.050(3) 0.032(2) 0.020(2) 0.002(2) 0.0234(18) -0.0002(18)
C6 0.046(2) 0.028(2) 0.027(2) 0.0066(19) 0.0275(19) 0.0056(18)
C7 0.061(2) 0.038(2) 0.038(2) 0.009(19) 0.034(19) 0.006(18)

loop_
_atom_type_symbol
_atom_type_description
_atom_type_scat_dispersion_real
_atom_type_scat_dispersion_imag
_atom_type_scat_source
C C 0.0033 0.0016 'International Tables Vol C Tables 4.2.6.8 and 6.1.1.4'
H H 0.0000 0.0000 'International Tables Vol C Tables 4.2.6.8 and 6.1.1.4'
N N 0.0061 0.0033 'International Tables Vol C Tables 4.2.6.8 and 6.1.1.4'
O O 0.0106 0.0060 'International Tables Vol C Tables 4.2.6.8 and 6.1.1.4'
Cl Cl 0.1484 0.1585 'International Tables Vol C Tables 4.2.6.8 and 6.1.1.4'

loop_
_geom_angle_atom_site_label_1
_geom_angle_atom_site_label_2
_geom_angle_atom_site_label_3
_geom_angle_site_symmetry_1
_geom_angle_site_symmetry_3
_geom_angle
_geom_angle_publ_flag
O1 N1 O2 . . 122.9(4) ?
O1 N1 C6 . . 121.2(4) ?
O2 N1 C6 . . 115.8(4) ?
C7 N2 H2B . . 120.0 ?
C7 N2 H2C . . 120.0 ?
H2B N2 H2C . . 120.0 ?
C2 C1 Cl . . 115.9(4) ?
C6 C1 Cl . . 124.4(4) ?
C6 C1 C2 . . 119.6(5) ?
C1 C2 H2A . . 119.9 ?
C3 C2 C1 . . 120.1(5) ?
C3 C2 H2A . . 119.9 ?
C2 C3 C4 . . 122.3(4) ?
C2 C3 H3A . . 118.9 ?
C4 C3 H3A . . 118.9 ?
C3 C4 C7 . . 124.9(4) ?
C5 C4 C3 . . 116.2(4) ?
C5 C4 C7 . . 118.8(4) ?
C4 C5 C6 . . 121.3(4) ?
C4 C5 H5A . . 119.3 ?
C6 C5 H5A . . 119.3 ?
C1 C6 C5 . . 120.4(4) ?
C1 C6 N1 . . 122.8(4) ?
C5 C6 N1 . . 116.8(4) ?
O3 C7 N2 . . 121.7(5) ?
O3 C7 C4 . . 120.0(4) ?
N2 C7 C4 . . 118.3(5) ?

loop_
_geom_bond_atom_site_label_1
_geom_bond_atom_site_label_2
_geom_bond_site_symmetry_2
_geom_bond_distance
_geom_bond_publ_flag
Cl C1 . 1.737(5) ?
O3 C7 . 1.231(6) ?
N1 O1 . 1.170(6) ?
N1 O2 . 1.236(5) ?
N1 C6 . 1.474(5) ?
N2 C7 . 1.329(6) ?
N2 H2B . 0.8600 ?
N2 H2C . 0.8600 ?
C1 C2 . 1.380(6) ?
C1 C6 . 1.377(7) ?
C2 C3 . 1.352(7) ?
C2 H2A . 0.9300 ?
C3 C4 . 1.424(7) ?
C3 H3A . 0.9300 ?
C4 C5 . 1.386(6) ?
C4 C7 . 1.471(7) ?
C5 C6 . 1.388(7) ?
C5 H5A . 0.9300 ?

loop_
_geom_hbond_atom_site_label_D
_geom_hbond_atom_site_label_H
_geom_hbond_atom_site_label_A
_geom_hbond_site_symmetry_A
_geom_hbond_distance_DH
_geom_hbond_distance_HA
_geom_hbond_distance_DA
_geom_hbond_angle_DHA
N2 H2B O3 3_866 0.86 2.10 2.958(6) 177.00
N2 H2C O2 4_665 0.86 2.26 3.067(6) 155.00
C2 H2A O3 4_565 0.93 2.42 3.331(6) 166.00
C5 H5A O2 . 0.93 2.33 2.658(6) 100.00

loop_
_geom_torsion_atom_site_label_1
_geom_torsion_atom_site_label_2
_geom_torsion_atom_site_label_3
_geom_torsion_atom_site_label_4
_geom_torsion_site_symmetry_1
_geom_torsion_site_symmetry_2
_geom_torsion_site_symmetry_3
_geom_torsion_site_symmetry_4
_geom_torsion
_geom_torsion_publ_flag
O1 N1 C6 C1 . . . . 17.6(7) ?
O2 N1 C6 C1 . . . . -165.6(5) ?
O1 N1 C6 C5 . . . . -162.2(5) ?
O2 N1 C6 C5 . . . . 14.6(6) ?
C6 C1 C2 C3 . . . . 2.0(8) ?
Cl C1 C2 C3 . . . . 178.6(4) ?
C2 C1 C6 C5 . . . . -2.2(7) ?
Cl C1 C6 C5 . . . . -178.5(4) ?
C2 C1 C6 N1 . . . . 178.1(4) ?
Cl C1 C6 N1 . . . . 1.8(7) ?
C1 C2 C3 C4 . . . . 0.4(8) ?
C2 C3 C4 C5 . . . . -2.5(7) ?
C2 C3 C4 C7 . . . . -179.3(5) ?
C3 C4 C5 C6 . . . . 2.3(7) ?
C7 C4 C5 C6 . . . . 179.3(4) ?
C5 C4 C7 O3 . . . . -13.8(7) ?
C3 C4 C7 O3 . . . . 163.0(5) ?
C5 C4 C7 N2 . . . . 167.3(5) ?
C3 C4 C7 N2 . . . . -15.9(8) ?
C4 C5 C6 C1 . . . . 0.0(7) ?
C4 C5 C6 N1 . . . . 179.7(4) ?

loop_
_cod_related_entry_id
_cod_related_entry_database
_cod_related_entry_code
1 ChemSpider 25995
